data_4001030
loop_
_publ_author_name
'Choi, Jaewon'
'Ko, Ju Hong'
'Jung, Il Gu'
'Yang, Hye Yun'
'Ko, Kyoung Chul'
'Lee, Jin Yong'
'Lee, Sang Moon'
'Kim, Hae Jin'
'Nam, Jeong Ho'
'Ahn, Joung Real'
'Son, Seung Uk'

_publ_section_title
;
 Reaction of Imidazoline-2-Selone with Acids and Its Use for Selective
 Coordination of Platinum Ions on Silica Surface
;
_journal_issue 13
_journal_name_full 'Chemistry of Materials'
_journal_page_first 2571
_journal_paper_doi 10.1021/cm900802z
_journal_volume 21
_journal_year 2009
_chemical_formula_sum 'C10 H16 Cl4 N4 Pt Se2'
_chemical_formula_weight 687.08
_chemical_name_systematic
;
 ?
;
_space_group_IT_number 33
_symmetry_cell_setting orthorhombic
_symmetry_space_group_name_Hall 'P 2c -2n'
_symmetry_space_group_name_H-M 'P n a 21'
_atom_sites_solution_hydrogens geom
_atom_sites_solution_primary direct
_atom_sites_solution_secondary difmap
_audit_creation_method SHELXL-97
_cell_angle_alpha 90.00
_cell_angle_beta 90.00
_cell_angle_gamma 90.00
_cell_formula_units_Z 4
_cell_length_a 18.824(3)
_cell_length_b 7.6306(11)
_cell_length_c 12.4380(18)
_cell_measurement_temperature 293(2)
_cell_volume 1786.6(5)
_computing_structure_refinement 'SHELXL-97 (Sheldrick, 1997)'
_diffrn_ambient_temperature 293(2)
_diffrn_measured_fraction_theta_full 0.953
_diffrn_measured_fraction_theta_max 0.953
_diffrn_radiation_monochromator graphite
_diffrn_radiation_source 'fine-focus sealed tube'
_diffrn_radiation_type MoK\a
_diffrn_radiation_wavelength 0.71073
_diffrn_reflns_av_R_equivalents 0.0440
_diffrn_reflns_av_sigmaI/netI 0.0854
_diffrn_reflns_limit_h_max 23
_diffrn_reflns_limit_h_min -21
_diffrn_reflns_limit_k_max 8
_diffrn_reflns_limit_k_min -10
_diffrn_reflns_limit_l_max 16
_diffrn_reflns_limit_l_min -16
_diffrn_reflns_number 8296
_diffrn_reflns_theta_full 28.48
_diffrn_reflns_theta_max 28.48
_diffrn_reflns_theta_min 2.16
_exptl_absorpt_coefficient_mu 12.523
_exptl_absorpt_correction_T_max 0.3673
_exptl_absorpt_correction_T_min 0.3673
_exptl_crystal_density_diffrn 2.554
_exptl_crystal_density_method 'not measured'
_exptl_crystal_F_000 1272
_exptl_crystal_size_max 0.10
_exptl_crystal_size_mid 0.10
_exptl_crystal_size_min 0.10
_refine_diff_density_max 1.472
_refine_diff_density_min -0.781
_refine_diff_density_rms 0.166
_refine_ls_abs_structure_details 'Flack H D (1983), Acta Cryst. A39, 876-881'
_refine_ls_abs_structure_Flack 0.989(12)
_refine_ls_extinction_method none
_refine_ls_goodness_of_fit_ref 0.972
_refine_ls_hydrogen_treatment mixed
_refine_ls_matrix_type full
_refine_ls_number_parameters 191
_refine_ls_number_reflns 4126
_refine_ls_number_restraints 1
_refine_ls_restrained_S_all 0.972
_refine_ls_R_factor_all 0.0662
_refine_ls_R_factor_gt 0.0406
_refine_ls_shift/su_max 0.001
_refine_ls_shift/su_mean 0.000
_refine_ls_structure_factor_coef Fsqd
_refine_ls_weighting_details 'calc w=1/[\s^2^(Fo^2^)+(0.0000P)^2^+0.0000P] where P=(Fo^2^+2Fc^2^)/3'
_refine_ls_weighting_scheme calc
_refine_ls_wR_factor_gt 0.0782
_refine_ls_wR_factor_ref 0.0868
_reflns_number_gt 3068
_reflns_number_total 4126
_reflns_threshold_expression >2sigma(I)
_cod_data_source_file cm900802z_si_002.cif
_cod_data_source_block pna2
_cod_depositor_comments
;
The following automatic conversions were performed:

'_symmetry_cell_setting' value 'Orthorhombic' changed to
'orthorhombic' according to
/home/saulius/struct/CIF-dictionaries/cif_core.dic dictionary named
'cif_core.dic' version 2.4.2 from 2011-04-26.

Automatic conversion script
Id: cif_fix_values 1715 2011-07-08 13:25:40Z adriana 
;
_cod_original_cell_volume 1786.6(4)
_cod_original_sg_symbol_H-M Pna21
_cod_database_code 4001030

loop_
_symmetry_equiv_pos_as_xyz
'x, y, z'
'-x, -y, z+1/2'
'-x+1/2, y+1/2, z+1/2'
'x+1/2, -y+1/2, z'

loop_
_atom_site_label
_atom_site_type_symbol
_atom_site_fract_x
_atom_site_fract_y
_atom_site_fract_z
_atom_site_U_iso_or_equiv
_atom_site_adp_type
_atom_site_occupancy
_atom_site_symmetry_multiplicity
_atom_site_calc_flag
_atom_site_refinement_flags
C1 C 0.6974(6) 0.4705(12) 0.8588(9) 0.041(3) Uani 1 1 d .
C2 C 0.6332(7) 0.5453(19) 1.0331(11) 0.068(4) Uani 1 1 d .
H2A H 0.5854 0.5340 1.0590 0.102 Uiso 1 1 calc R
H2B H 0.6466 0.6666 1.0332 0.102 Uiso 1 1 calc R
H2C H 0.6647 0.4806 1.0791 0.102 Uiso 1 1 calc R
C3 C 1.0009(6) 0.5995(12) 0.9386(8) 0.042(3) Uani 1 1 d .
C4 C 0.9423(7) 0.7934(14) 0.8042(10) 0.055(3) Uani 1 1 d .
H4A H 0.9563 0.8499 0.7385 0.083 Uiso 1 1 calc R
H4B H 0.9280 0.8804 0.8556 0.083 Uiso 1 1 calc R
H4C H 0.9033 0.7155 0.7902 0.083 Uiso 1 1 calc R
C5 C 1.0967(7) 0.4288(15) 1.0371(10) 0.058(3) Uani 1 1 d .
H5A H 1.0603 0.4103 1.0900 0.087 Uiso 1 1 calc R
H5B H 1.1362 0.4880 1.0696 0.087 Uiso 1 1 calc R
H5C H 1.1121 0.3178 1.0092 0.087 Uiso 1 1 calc R
C6 C 0.7233(8) 0.3682(15) 0.6760(9) 0.069(4) Uani 1 1 d .
H6A H 0.6974 0.3126 0.6189 0.103 Uiso 1 1 calc R
H6B H 0.7623 0.2949 0.6972 0.103 Uiso 1 1 calc R
H6C H 0.7411 0.4792 0.6516 0.103 Uiso 1 1 calc R
C7 C 0.6069(7) 0.3485(14) 0.7713(10) 0.049(3) Uani 1 1 d .
H7 H 0.5808 0.2931 0.7178 0.059 Uiso 1 1 calc R
C8 C 0.5825(7) 0.3972(16) 0.8677(10) 0.058(3) Uani 1 1 d .
H8 H 0.5366 0.3814 0.8933 0.069 Uiso 1 1 calc R
C9 C 1.1073(7) 0.5826(16) 0.8620(9) 0.055(3) Uani 1 1 d .
H9 H 1.1540 0.5497 0.8483 0.066 Uiso 1 1 calc R
C10 C 1.0665(7) 0.6853(14) 0.7984(9) 0.050(3) Uani 1 1 d .
H10 H 1.0798 0.7389 0.7344 0.060 Uiso 1 1 calc R
Cl1 Cl 0.79457(15) 0.3420(3) 1.1238(2) 0.0464(7) Uani 1 1 d .
Cl2 Cl 0.93245(14) 0.1060(3) 1.0380(2) 0.0420(6) Uani 1 1 d .
Cl3 Cl 0.91913(16) 0.3127(3) 0.8007(2) 0.0442(7) Uani 1 1 d .
Cl4 Cl 0.78009(15) 0.1018(3) 0.8987(3) 0.0482(7) Uani 1 1 d .
N1 N 1.0022(6) 0.6938(10) 0.8471(8) 0.048(2) Uani 1 1 d .
N2 N 1.0683(5) 0.5359(10) 0.9495(8) 0.046(2) Uani 1 1 d .
N3 N 0.6377(5) 0.4750(13) 0.9220(8) 0.047(3) Uani 1 1 d .
N4 N 0.6774(5) 0.3948(12) 0.7654(7) 0.046(2) Uani 1 1 d .
Pt1 Pt 0.855995(19) 0.32681(4) 0.96154(4) 0.03295(10) Uani 1 1 d .
Se1 Se 0.92812(6) 0.56629(15) 1.03688(8) 0.0460(3) Uani 1 1 d .
Se2 Se 0.78394(6) 0.57114(13) 0.89319(10) 0.0481(3) Uani 1 1 d .

loop_
_atom_site_aniso_label
_atom_site_aniso_U_11
_atom_site_aniso_U_22
_atom_site_aniso_U_33
_atom_site_aniso_U_23
_atom_site_aniso_U_13
_atom_site_aniso_U_12
C1 0.039(7) 0.035(5) 0.049(6) 0.001(5) 0.001(5) -0.002(5)
C2 0.051(9) 0.097(11) 0.055(9) -0.005(8) 0.015(7) 0.013(8)
C3 0.040(7) 0.034(5) 0.052(8) -0.002(5) 0.005(5) -0.012(5)
C4 0.049(9) 0.062(7) 0.055(7) 0.015(6) 0.000(6) 0.000(6)
C5 0.066(9) 0.055(7) 0.053(7) -0.001(6) -0.013(7) 0.007(7)
C6 0.092(12) 0.075(9) 0.039(7) -0.005(6) 0.004(7) 0.011(8)
C7 0.036(7) 0.056(7) 0.056(8) 0.001(6) -0.015(6) -0.005(6)
C8 0.038(8) 0.075(8) 0.061(8) 0.010(7) -0.009(6) 0.001(7)
C9 0.045(8) 0.071(8) 0.050(8) -0.013(6) 0.008(6) 0.014(7)
C10 0.048(8) 0.059(7) 0.042(6) -0.002(6) 0.007(6) -0.019(6)
Cl1 0.0360(17) 0.0596(17) 0.0435(15) 0.0048(13) 0.0074(12) 0.0030(13)
Cl2 0.0331(15) 0.0534(15) 0.0396(14) 0.0047(13) -0.0001(12) 0.0073(13)
Cl3 0.0489(18) 0.0486(15) 0.0351(13) -0.0005(12) 0.0035(12) 0.0029(13)
Cl4 0.0424(18) 0.0414(13) 0.0607(18) 0.0022(14) -0.0130(14) -0.0137(14)
N1 0.047(7) 0.043(5) 0.053(6) 0.004(4) 0.000(5) -0.004(5)
N2 0.045(6) 0.051(5) 0.042(5) -0.013(5) -0.003(5) -0.001(4)
N3 0.035(6) 0.066(7) 0.041(5) -0.008(4) -0.006(4) 0.008(5)
N4 0.047(7) 0.050(5) 0.040(5) 0.003(4) 0.000(4) -0.002(5)
Pt1 0.02681(19) 0.03810(17) 0.03393(16) 0.0013(3) -0.0020(2) -0.00233(18)
Se1 0.0397(7) 0.0581(7) 0.0402(6) -0.0119(6) 0.0065(5) -0.0101(6)
Se2 0.0357(7) 0.0452(6) 0.0636(8) 0.0052(6) -0.0078(6) -0.0029(6)

loop_
_atom_type_symbol
_atom_type_description
_atom_type_scat_dispersion_real
_atom_type_scat_dispersion_imag
_atom_type_scat_source
C C 0.0033 0.0016 'International Tables Vol C Tables 4.2.6.8 and 6.1.1.4'
H H 0.0000 0.0000 'International Tables Vol C Tables 4.2.6.8 and 6.1.1.4'
Cl Cl 0.1484 0.1585 'International Tables Vol C Tables 4.2.6.8 and 6.1.1.4'
N N 0.0061 0.0033 'International Tables Vol C Tables 4.2.6.8 and 6.1.1.4'
Pt Pt -1.7033 8.3905 'International Tables Vol C Tables 4.2.6.8 and 6.1.1.4'
Se Se -0.0929 2.2259 'International Tables Vol C Tables 4.2.6.8 and 6.1.1.4'

loop_
_geom_angle_atom_site_label_1
_geom_angle_atom_site_label_2
_geom_angle_atom_site_label_3
_geom_angle
N4 C1 N3 105.9(9)
N4 C1 Se2 128.5(9)
N3 C1 Se2 125.3(8)
N1 C3 N2 104.9(9)
N1 C3 Se1 130.0(9)
N2 C3 Se1 125.0(8)
C8 C7 N4 108.0(10)
C7 C8 N3 107.6(11)
C10 C9 N2 108.2(10)
C9 C10 N1 105.9(10)
C3 N1 C10 111.6(10)
C3 N1 C4 125.0(10)
C10 N1 C4 123.4(10)
C9 N2 C3 109.2(10)
C9 N2 C5 123.1(10)
C3 N2 C5 127.7(10)
C1 N3 C8 109.0(10)
C1 N3 C2 126.1(11)
C8 N3 C2 124.8(11)
C1 N4 C7 109.4(9)
C1 N4 C6 124.3(11)
C7 N4 C6 126.3(10)
Cl3 Pt1 Cl1 179.07(11)
Cl3 Pt1 Cl4 89.48(11)
Cl1 Pt1 Cl4 91.29(11)
Cl3 Pt1 Cl2 90.10(10)
Cl1 Pt1 Cl2 89.38(9)
Cl4 Pt1 Cl2 89.06(9)
Cl3 Pt1 Se2 91.13(8)
Cl1 Pt1 Se2 89.32(7)
Cl4 Pt1 Se2 95.91(7)
Cl2 Pt1 Se2 174.89(7)
Cl3 Pt1 Se1 94.58(8)
Cl1 Pt1 Se1 84.66(7)
Cl4 Pt1 Se1 175.73(8)
Cl2 Pt1 Se1 92.25(8)
Se2 Pt1 Se1 82.70(4)
C3 Se1 Pt1 105.0(3)
C1 Se2 Pt1 104.5(3)

loop_
_geom_bond_atom_site_label_1
_geom_bond_atom_site_label_2
_geom_bond_distance
C1 N4 1.351(13)
C1 N3 1.373(14)
C1 Se2 1.851(11)
C2 N3 1.485(15)
C3 N1 1.347(13)
C3 N2 1.365(13)
C3 Se1 1.854(10)
C4 N1 1.460(14)
C5 N2 1.463(14)
C6 N4 1.422(15)
C7 C8 1.335(17)
C7 N4 1.375(15)
C8 N3 1.374(14)
C9 C10 1.353(16)
C9 N2 1.360(15)
C10 N1 1.355(15)
Cl1 Pt1 2.329(3)
Cl2 Pt1 2.411(3)
Cl3 Pt1 2.329(3)
Cl4 Pt1 2.367(3)
Pt1 Se2 2.4573(12)
Pt1 Se1 2.4619(11)
